data_4069768
loop_
_publ_author_name
'Hirano, Masafumi'
'Sakate, Yumiko'
'Komine, Nobuyuki'
'Komiya, Sanshiro'
'Bennett, Martin A.'

_publ_section_title
;
 Isolation oftrans-2,5-Bis(methoxycarbonyl)ruthenacyclopentane by
 Oxidative Coupling of Methyl Acrylate on Ruthenium(0) as an Active
 Intermediate for Tail-to-Tail Selective Catalytic Dimerization
;
_journal_issue 17
_journal_name_full Organometallics
_journal_page_first 4902
_journal_paper_doi 10.1021/om9004065
_journal_volume 28
_journal_year 2009
_chemical_formula_moiety 'C20 H30 N2 O4 Ru '
_chemical_formula_sum 'C20 H30 N2 O4 Ru'
_chemical_formula_weight 463.54
_space_group_IT_number 15
_symmetry_cell_setting monoclinic
_symmetry_Int_Tables_number 15
_symmetry_space_group_name_Hall '-C 2yc'
_symmetry_space_group_name_H-M 'C 1 2/c 1'
_cell_angle_alpha 90.0000
_cell_angle_beta 127.721(2)
_cell_angle_gamma 90.0000
_cell_formula_units_Z 8
_cell_length_a 22.828(5)
_cell_length_b 14.256(3)
_cell_length_c 15.801(4)
_cell_measurement_reflns_used 6711
_cell_measurement_temperature 200.0
_cell_measurement_theta_max 30.8
_cell_measurement_theta_min 2.9
_cell_volume 4067.5(16)
_computing_cell_refinement CrystalClear
_computing_data_collection CrystalClear
_computing_data_reduction CrystalStructure
_computing_publication_material 'CrystalStructure 3.8'
_computing_structure_refinement CRYSTALS
_computing_structure_solution SIR92
_diffrn_detector_area_resol_mean 7.31
_diffrn_measured_fraction_theta_full 0.893
_diffrn_measured_fraction_theta_max 0.893
_diffrn_measurement_device_type 'Rigaku Mercury'
_diffrn_measurement_method \w
_diffrn_radiation_type 'Mo K\a'
_diffrn_radiation_wavelength 0.71075
_diffrn_reflns_av_R_equivalents 0.014
_diffrn_reflns_limit_h_max 31
_diffrn_reflns_limit_h_min -28
_diffrn_reflns_limit_k_max 12
_diffrn_reflns_limit_k_min -19
_diffrn_reflns_limit_l_max 21
_diffrn_reflns_limit_l_min -18
_diffrn_reflns_number 17472
_diffrn_reflns_theta_full 30.80
_diffrn_reflns_theta_max 30.80
_exptl_absorpt_coefficient_mu 0.798
_exptl_absorpt_correction_T_max 0.901
_exptl_absorpt_correction_T_min 0.754
_exptl_absorpt_correction_type numerical
_exptl_absorpt_process_details
;
    Higashi, T. (1999). Program for Absorption Correction.
    Rigaku Corporation, Tokyo, Japan.
;
_exptl_crystal_colour paleyellow
_exptl_crystal_density_diffrn 1.514
_exptl_crystal_density_method 'not measured'
_exptl_crystal_description prism
_exptl_crystal_F_000 1920.00
_exptl_crystal_size_max 0.81
_exptl_crystal_size_mid 0.26
_exptl_crystal_size_min 0.13
_refine_diff_density_max 7.55
_refine_diff_density_min -2.35
_refine_ls_extinction_method none
_refine_ls_goodness_of_fit_ref 1.146
_refine_ls_hydrogen_treatment refall
_refine_ls_number_parameters 277
_refine_ls_number_reflns 15642
_refine_ls_R_factor_gt 0.0350
_refine_ls_shift/su_max 0.0000
_refine_ls_structure_factor_coef Fsqd
_refine_ls_weighting_details 'w = 1/[0.0010Fo^2^ + 3.0000\s(Fo^2^) + 0.5000]/(4Fo^2^)'
_refine_ls_weighting_scheme calc
_refine_ls_wR_factor_ref 0.0988
_reflns_number_gt 15612
_reflns_number_total 5697
_reflns_threshold_expression F^2^>2.0\s(F^2^)
_cod_data_source_file om9004065_si_003.cif
_cod_data_source_block '__complex3'
_cod_original_cell_volume 4067.4(15)
_cod_original_formula_sum 'C20 H30 N2 O4 Ru '
_cod_database_code 4069768

loop_
_symmetry_equiv_pos_site_id
_symmetry_equiv_pos_as_xyz
1 +X,+Y,+Z
2 -X,+Y,1/2-Z
3 -X,-Y,-Z
4 +X,-Y,1/2+Z
5 1/2+X,1/2+Y,+Z
6 1/2-X,1/2+Y,1/2-Z
7 1/2-X,1/2-Y,-Z
8 1/2+X,1/2-Y,1/2+Z

loop_
_atom_site_label
_atom_site_type_symbol
_atom_site_fract_x
_atom_site_fract_y
_atom_site_fract_z
_atom_site_U_iso_or_equiv
_atom_site_adp_type
_atom_site_occupancy
_atom_site_symmetry_multiplicity
_atom_site_calc_flag
_atom_site_refinement_flags
Ru(1) Ru 0.244320(10) 0.174420(10) 0.721010(10) 0.01740(3) Uani 1.00 1 d .
O(1) O 0.11715(6) 0.10719(7) 0.43121(9) 0.0401(3) Uani 1.00 1 d .
O(2) O 0.15905(6) -0.02471(6) 0.52849(9) 0.0331(2) Uani 1.00 1 d .
O(3) O 0.44887(6) 0.17365(6) 0.95205(10) 0.0325(2) Uani 1.00 1 d .
O(4) O 0.39712(6) 0.08091(7) 1.00457(8) 0.0327(2) Uani 1.00 1 d .
N(1) N 0.16950(7) 0.26235(7) 0.59195(10) 0.0252(2) Uani 1.00 1 d .
N(2) N 0.32381(6) 0.26656(7) 0.74709(9) 0.0246(2) Uani 1.00 1 d .
C(1) C 0.24265(8) 0.10227(8) 0.59436(11) 0.0234(3) Uani 1.00 1 d .
C(2) C 0.30529(8) 0.03050(9) 0.64487(12) 0.0259(3) Uani 1.00 1 d .
C(3) C 0.36984(8) 0.06392(9) 0.75462(11) 0.0265(3) Uani 1.00 1 d .
C(4) C 0.34192(8) 0.08072(8) 0.82037(11) 0.0230(3) Uani 1.00 1 d .
C(5) C 0.16853(8) 0.06596(9) 0.50971(11) 0.0261(3) Uani 1.00 1 d .
C(6) C 0.08714(9) -0.06445(11) 0.45300(16) 0.0468(4) Uani 1.00 1 d .
C(7) C 0.40105(8) 0.11709(9) 0.92794(12) 0.0253(3) Uani 1.00 1 d .
C(8) C 0.44742(9) 0.11917(11) 1.10947(12) 0.0373(4) Uani 1.00 1 d .
C(9) C 0.13760(7) 0.12096(9) 0.67153(11) 0.0242(3) Uani 1.00 1 d .
C(10) C 0.19273(8) 0.05778(8) 0.74362(11) 0.0238(3) Uani 1.00 1 d .
C(11) C 0.22119(9) 0.04796(9) 0.85888(12) 0.0290(3) Uani 1.00 1 d .
C(12) C 0.24170(9) 0.14243(10) 0.91815(12) 0.0304(3) Uani 1.00 1 d .
C(13) C 0.26763(8) 0.21528(9) 0.87728(11) 0.0254(3) Uani 1.00 1 d .
C(14) C 0.21966(8) 0.27996(9) 0.79870(12) 0.0265(3) Uani 1.00 1 d .
C(15) C 0.13753(9) 0.28278(10) 0.74442(13) 0.0334(4) Uani 1.00 1 d .
C(16) C 0.09833(9) 0.18736(10) 0.69752(14) 0.0330(3) Uani 1.00 1 d .
C(17) C 0.12829(8) 0.30174(9) 0.51468(13) 0.0279(3) Uani 1.00 1 d .
C(18) C 0.07382(10) 0.34927(12) 0.41383(15) 0.0433(4) Uani 1.00 1 d .
C(19) C 0.37095(8) 0.31573(8) 0.77283(12) 0.0255(3) Uani 1.00 1 d .
C(20) C 0.43462(9) 0.37544(10) 0.81154(14) 0.0368(4) Uani 1.00 1 d .
H(1) H 0.2475 0.1507 0.5559 0.029 Uiso 1.00 1 c R
H(2) H 0.3210 0.0225 0.6031 0.032 Uiso 1.00 1 c R
H(3) H 0.2860 -0.0295 0.6491 0.032 Uiso 1.00 1 c R
H(4) H 0.4117 0.0239 0.7896 0.030 Uiso 1.00 1 c R
H(5) H 0.3927 0.1159 0.7487 0.031 Uiso 1.00 1 c R
H(6) H 0.3230 0.0188 0.8307 0.028 Uiso 1.00 1 c R
H(7) H 0.0507 -0.0327 0.4503 0.049 Uiso 1.00 1 c R
H(8) H 0.0857 -0.1257 0.4753 0.050 Uiso 1.00 1 c R
H(9) H 0.0727 -0.0657 0.3843 0.050 Uiso 1.00 1 c R
H(10) H 0.4424 0.0864 1.1564 0.043 Uiso 1.00 1 c R
H(11) H 0.4384 0.1814 1.1094 0.043 Uiso 1.00 1 c R
H(12) H 0.4974 0.1084 1.1364 0.043 Uiso 1.00 1 c R
H(13) H 0.1107 0.1058 0.6003 0.028 Uiso 1.00 1 c R
H(14) H 0.1998 -0.0013 0.7148 0.030 Uiso 1.00 1 c R
H(15) H 0.1841 0.0122 0.8573 0.036 Uiso 1.00 1 c R
H(16) H 0.2621 0.0122 0.8903 0.036 Uiso 1.00 1 c R
H(17) H 0.1993 0.1706 0.9141 0.038 Uiso 1.00 1 c R
H(18) H 0.2793 0.1255 0.9921 0.038 Uiso 1.00 1 c R
H(19) H 0.3183 0.2315 0.9244 0.032 Uiso 1.00 1 c R
H(20) H 0.2412 0.3372 0.7986 0.032 Uiso 1.00 1 c R
H(21) H 0.1341 0.3031 0.7950 0.042 Uiso 1.00 1 c R
H(22) H 0.1141 0.3231 0.6790 0.041 Uiso 1.00 1 c R
H(23) H 0.0503 0.1920 0.6365 0.039 Uiso 1.00 1 c R
H(24) H 0.0937 0.1591 0.7476 0.039 Uiso 1.00 1 c R
H(25) H 0.0847 0.4069 0.4172 0.050 Uiso 1.00 1 c R
H(26) H 0.0267 0.3499 0.4012 0.050 Uiso 1.00 1 c R
H(27) H 0.0657 0.3200 0.3612 0.051 Uiso 1.00 1 c R
H(28) H 0.4363 0.3888 0.7563 0.043 Uiso 1.00 1 c R
H(29) H 0.4753 0.3478 0.8633 0.042 Uiso 1.00 1 c R
H(30) H 0.4263 0.4318 0.8333 0.043 Uiso 1.00 1 c R

loop_
_atom_site_aniso_label
_atom_site_aniso_U_11
_atom_site_aniso_U_22
_atom_site_aniso_U_33
_atom_site_aniso_U_12
_atom_site_aniso_U_13
_atom_site_aniso_U_23
Ru(1) 0.01628(7) 0.01736(6) 0.01861(7) -0.00057(3) 0.01070(5) -0.00044(3)
O(1) 0.0345(6) 0.0478(6) 0.0250(6) 0.0077(4) 0.0115(5) -0.0008(4)
O(2) 0.0257(5) 0.0301(5) 0.0340(6) -0.0056(3) 0.0134(4) -0.0089(4)
O(3) 0.0220(5) 0.0418(5) 0.0265(6) -0.0059(3) 0.0113(5) -0.0018(3)
O(4) 0.0276(5) 0.0422(6) 0.0196(5) -0.0016(4) 0.0101(4) 0.0036(3)
N(1) 0.0235(5) 0.0240(4) 0.0290(6) 0.0013(4) 0.0165(5) 0.0020(4)
N(2) 0.0244(6) 0.0237(4) 0.0247(6) -0.0005(4) 0.0146(5) 0.0014(4)
C(1) 0.0248(6) 0.0239(5) 0.0223(6) 0.0006(4) 0.0148(5) 0.0008(4)
C(2) 0.0228(6) 0.0292(6) 0.0273(7) 0.0011(5) 0.0162(5) -0.0053(5)
C(3) 0.0193(6) 0.0312(6) 0.0273(7) 0.0018(5) 0.0134(5) -0.0037(5)
C(4) 0.0201(6) 0.0266(6) 0.0199(6) 0.0016(4) 0.0110(5) 0.0000(4)
C(5) 0.0275(7) 0.0307(6) 0.0223(6) 0.0010(5) 0.0164(6) -0.0030(5)
C(6) 0.0292(8) 0.0424(8) 0.0513(11) -0.0090(6) 0.0156(8) -0.0171(7)
C(7) 0.0216(6) 0.0280(5) 0.0245(7) 0.0035(4) 0.0131(6) 0.0028(4)
C(8) 0.0324(8) 0.0500(8) 0.0231(7) -0.0005(6) 0.0138(7) 0.0014(6)
C(9) 0.0185(6) 0.0283(6) 0.0244(7) -0.0039(4) 0.0124(5) -0.0016(4)
C(10) 0.0245(6) 0.0218(5) 0.0285(7) -0.0067(4) 0.0179(6) -0.0009(4)
C(11) 0.0307(7) 0.0314(6) 0.0288(7) -0.0056(5) 0.0201(6) 0.0007(5)
C(12) 0.0315(8) 0.0393(7) 0.0234(7) -0.0034(6) 0.0182(6) -0.0027(5)
C(13) 0.0265(7) 0.0298(6) 0.0239(7) -0.0053(5) 0.0174(6) -0.0070(5)
C(14) 0.0261(7) 0.0264(6) 0.0306(7) -0.0009(5) 0.0192(6) -0.0077(5)
C(15) 0.0304(8) 0.0365(7) 0.0379(8) 0.0033(5) 0.0233(7) -0.0061(6)
C(16) 0.0218(7) 0.0432(7) 0.0336(8) -0.0012(5) 0.0168(7) -0.0048(6)
C(17) 0.0248(7) 0.0267(5) 0.0333(8) -0.0005(5) 0.0184(6) 0.0028(5)
C(18) 0.0373(9) 0.0502(8) 0.0375(9) 0.0090(7) 0.0203(8) 0.0188(7)
C(19) 0.0240(7) 0.0257(6) 0.0256(7) 0.0010(4) 0.0146(6) 0.0046(4)
C(20) 0.0266(7) 0.0339(7) 0.0441(9) -0.0075(5) 0.0186(7) -0.0006(6)

loop_
_atom_type_symbol
_atom_type_description
_atom_type_scat_dispersion_real
_atom_type_scat_dispersion_imag
_atom_type_scat_source
C C 0.003 0.002
;
International Tables for Crystallography
(1992, Vol. C, Tables 4.2.6.8 and 6.1.1.4)
;
H H 0.000 0.000
;
International Tables for Crystallography
(1992, Vol. C, Table 6.1.1.4)
;
O O 0.011 0.006
;
International Tables for Crystallography
(1992, Vol. C, Tables 4.2.6.8 and 6.1.1.4)
;
Ru Ru -1.259 0.836
;
International Tables for Crystallography
(1992, Vol. C, Tables 4.2.6.8 and 6.1.1.4)
;
N N 0.006 0.003
;
International Tables for Crystallography
(1992, Vol. C, Tables 4.2.6.8 and 6.1.1.4)
;

loop_
_geom_angle_atom_site_label_1
_geom_angle_atom_site_label_2
_geom_angle_atom_site_label_3
_geom_angle
_geom_angle_publ_flag
N(1) Ru(1) N(2) 84.68(4) yes
N(1) Ru(1) C(1) 81.16(5) yes
N(1) Ru(1) C(4) 156.37(7) yes
N(1) Ru(1) C(9) 78.13(5) yes
N(1) Ru(1) C(10) 114.45(5) yes
N(1) Ru(1) C(13) 114.58(5) yes
N(1) Ru(1) C(14) 78.53(5) yes
N(2) Ru(1) C(1) 90.17(6) yes
N(2) Ru(1) C(4) 82.11(5) yes
N(2) Ru(1) C(9) 160.28(4) yes
N(2) Ru(1) C(10) 160.77(3) yes
N(2) Ru(1) C(13) 91.56(5) yes
N(2) Ru(1) C(14) 87.01(6) yes
C(1) Ru(1) C(4) 79.39(5) yes
C(1) Ru(1) C(9) 96.58(6) yes
C(1) Ru(1) C(10) 94.62(6) yes
C(1) Ru(1) C(13) 164.26(4) yes
C(1) Ru(1) C(14) 159.66(4) yes
C(4) Ru(1) C(9) 117.31(5) yes
C(4) Ru(1) C(10) 80.50(5) yes
C(4) Ru(1) C(13) 85.35(6) yes
C(4) Ru(1) C(14) 120.04(5) yes
C(9) Ru(1) C(10) 37.07(4) yes
C(9) Ru(1) C(13) 86.94(6) yes
C(9) Ru(1) C(14) 80.23(6) yes
C(10) Ru(1) C(13) 78.94(5) yes
C(10) Ru(1) C(14) 94.63(6) yes
C(13) Ru(1) C(14) 36.07(4) yes
C(5) O(2) C(6) 116.45(10) yes
C(7) O(4) C(8) 116.23(13) yes
Ru(1) N(1) C(17) 171.95(14) yes
Ru(1) N(2) C(19) 172.54(13) yes
Ru(1) C(1) C(2) 110.10(10) yes
Ru(1) C(1) C(5) 110.98(14) yes
C(2) C(1) C(5) 115.41(10) yes
C(1) C(2) C(3) 109.43(12) yes
C(2) C(3) C(4) 108.01(14) yes
Ru(1) C(4) C(3) 105.54(8) yes
Ru(1) C(4) C(7) 114.74(9) yes
C(3) C(4) C(7) 111.66(15) yes
O(1) C(5) O(2) 119.62(11) yes
O(1) C(5) C(1) 127.89(12) yes
O(2) C(5) C(1) 112.44(9) yes
O(3) C(7) O(4) 120.33(13) yes
O(3) C(7) C(4) 127.44(19) yes
O(4) C(7) C(4) 112.22(14) yes
Ru(1) C(9) C(10) 71.45(9) yes
Ru(1) C(9) C(16) 113.40(8) yes
C(10) C(9) C(16) 124.62(16) yes
Ru(1) C(10) C(9) 71.48(9) yes
Ru(1) C(10) C(11) 112.78(8) yes
C(9) C(10) C(11) 123.34(17) yes
C(10) C(11) C(12) 113.32(12) yes
C(11) C(12) C(13) 113.03(17) yes
Ru(1) C(13) C(12) 113.27(9) yes
Ru(1) C(13) C(14) 70.40(10) yes
C(12) C(13) C(14) 122.30(15) yes
Ru(1) C(14) C(13) 73.52(10) yes
Ru(1) C(14) C(15) 110.50(9) yes
C(13) C(14) C(15) 123.43(17) yes
C(14) C(15) C(16) 113.70(14) yes
C(9) C(16) C(15) 114.38(17) yes
N(1) C(17) C(18) 177.96(14) yes
N(2) C(19) C(20) 176.55(13) yes
Ru(1) C(1) H(1) 106.8 no
C(2) C(1) H(1) 112.0 no
C(5) C(1) H(1) 100.9 no
C(1) C(2) H(2) 110.8 no
C(1) C(2) H(3) 107.6 no
C(3) C(2) H(2) 109.0 no
C(3) C(2) H(3) 111.1 no
H(2) C(2) H(3) 109.0 no
C(2) C(3) H(4) 114.1 no
C(2) C(3) H(5) 110.1 no
C(4) C(3) H(4) 112.7 no
C(4) C(3) H(5) 115.4 no
H(4) C(3) H(5) 96.4 no
Ru(1) C(4) H(6) 106.7 no
C(3) C(4) H(6) 111.0 no
C(7) C(4) H(6) 107.1 no
O(2) C(6) H(7) 112.7 no
O(2) C(6) H(8) 109.8 no
O(2) C(6) H(9) 113.0 no
H(7) C(6) H(8) 103.5 no
H(7) C(6) H(9) 106.9 no
H(8) C(6) H(9) 110.6 no
O(4) C(8) H(10) 109.0 no
O(4) C(8) H(11) 110.5 no
O(4) C(8) H(12) 110.4 no
H(10) C(8) H(11) 110.4 no
H(10) C(8) H(12) 105.0 no
H(11) C(8) H(12) 111.4 no
Ru(1) C(9) H(13) 106.4 no
C(10) C(9) H(13) 116.3 no
C(16) C(9) H(13) 114.4 no
Ru(1) C(10) H(14) 107.9 no
C(9) C(10) H(14) 118.7 no
C(11) C(10) H(14) 113.1 no
C(10) C(11) H(15) 106.9 no
C(10) C(11) H(16) 104.6 no
C(12) C(11) H(15) 114.1 no
C(12) C(11) H(16) 109.5 no
H(15) C(11) H(16) 107.9 no
C(11) C(12) H(17) 112.6 no
C(11) C(12) H(18) 103.4 no
C(13) C(12) H(17) 107.9 no
C(13) C(12) H(18) 113.2 no
H(17) C(12) H(18) 106.5 no
Ru(1) C(13) H(19) 106.3 no
C(12) C(13) H(19) 116.1 no
C(14) C(13) H(19) 117.2 no
Ru(1) C(14) H(20) 105.9 no
C(13) C(14) H(20) 116.4 no
C(15) C(14) H(20) 116.0 no
C(14) C(15) H(21) 104.9 no
C(14) C(15) H(22) 107.1 no
C(16) C(15) H(21) 111.8 no
C(16) C(15) H(22) 102.9 no
H(21) C(15) H(22) 116.8 no
C(9) C(16) H(23) 106.5 no
C(9) C(16) H(24) 110.1 no
C(15) C(16) H(23) 114.2 no
C(15) C(16) H(24) 107.5 no
H(23) C(16) H(24) 103.6 no
C(17) C(18) H(25) 111.1 no
C(17) C(18) H(26) 109.1 no
C(17) C(18) H(27) 112.0 no
H(25) C(18) H(26) 104.3 no
H(25) C(18) H(27) 114.9 no
H(26) C(18) H(27) 104.8 no
C(19) C(20) H(28) 109.5 no
C(19) C(20) H(29) 110.3 no
C(19) C(20) H(30) 106.3 no
H(28) C(20) H(29) 110.3 no
H(28) C(20) H(30) 107.9 no
H(29) C(20) H(30) 112.5 no

loop_
_geom_bond_atom_site_label_1
_geom_bond_atom_site_label_2
_geom_bond_distance
_geom_bond_publ_flag
Ru(1) N(1) 2.0941(10) yes
Ru(1) N(2) 2.0671(13) yes
Ru(1) C(1) 2.2295(19) yes
Ru(1) C(4) 2.2210(12) yes
Ru(1) C(9) 2.1901(16) yes
Ru(1) C(10) 2.1896(16) yes
Ru(1) C(13) 2.2609(18) yes
Ru(1) C(14) 2.2211(19) yes
O(1) C(5) 1.2163(14) yes
O(2) C(5) 1.3727(17) yes
O(2) C(6) 1.4292(17) yes
O(3) C(7) 1.2158(19) yes
O(4) C(7) 1.369(2) yes
O(4) C(8) 1.4263(17) yes
N(1) C(17) 1.1338(17) yes
N(2) C(19) 1.1310(19) yes
C(1) C(2) 1.5271(19) yes
C(1) C(5) 1.4665(17) yes
C(2) C(3) 1.5095(16) yes
C(3) C(4) 1.534(3) yes
C(4) C(7) 1.4739(17) yes
C(9) C(10) 1.3923(16) yes
C(9) C(16) 1.523(2) yes
C(10) C(11) 1.520(2) yes
C(11) C(12) 1.541(2) yes
C(12) C(13) 1.521(2) yes
C(13) C(14) 1.3883(17) yes
C(14) C(15) 1.512(2) yes
C(15) C(16) 1.5456(19) yes
C(17) C(18) 1.456(2) yes
C(19) C(20) 1.457(2) yes
C(1) H(1) 0.970 no
C(2) H(2) 0.930 no
C(2) H(3) 0.984 no
C(3) H(4) 0.947 no
C(3) H(5) 0.943 no
C(4) H(6) 1.038 no
C(6) H(7) 0.925 no
C(6) H(8) 0.949 no
C(6) H(9) 0.922 no
C(8) H(10) 0.940 no
C(8) H(11) 0.911 no
C(8) H(12) 0.955 no
C(9) H(13) 0.919 no
C(10) H(14) 1.016 no
C(11) H(15) 0.977 no
C(11) H(16) 0.900 no
C(12) H(17) 1.012 no
C(12) H(18) 0.966 no
C(13) H(19) 0.945 no
C(14) H(20) 0.953 no
C(15) H(21) 0.897 no
C(15) H(22) 1.005 no
C(16) H(23) 0.918 no
C(16) H(24) 0.950 no
C(18) H(25) 0.851 no
C(18) H(26) 0.967 no
C(18) H(27) 0.844 no
C(20) H(28) 0.917 no
C(20) H(29) 0.870 no
C(20) H(30) 0.938 no

loop_
_geom_contact_atom_site_label_1
_geom_contact_atom_site_label_2
_geom_contact_distance
_geom_contact_site_symmetry_2
Ru(1) C(2) 3.1053(19) .
Ru(1) C(3) 3.0186(18) .
Ru(1) C(5) 3.0761(14) .
Ru(1) C(7) 3.1377(11) .
Ru(1) C(11) 3.112(2) .
Ru(1) C(12) 3.185(2) .
Ru(1) C(15) 3.093(2) .
Ru(1) C(16) 3.125(2) .
Ru(1) C(17) 3.2206(13) .
Ru(1) C(19) 3.1920(16) .
O(1) O(2) 2.2393(13) .
O(1) N(1) 3.0096(16) .
O(1) C(1) 2.4127(14) .
O(1) C(6) 2.620(2) .
O(1) C(9) 3.536(2) .
O(1) C(17) 3.0143(18) .
O(1) C(18) 3.554(2) .
O(1) C(19) 3.570(2) 7_556
O(1) C(20) 3.259(2) 7_556
O(1) C(20) 3.370(2) 8_454
O(2) O(1) 2.2393(13) .
O(2) C(1) 2.3605(16) .
O(2) C(2) 2.7629(18) .
O(2) C(9) 3.319(2) .
O(2) C(10) 3.214(2) .
O(3) O(4) 2.243(2) .
O(3) N(2) 3.0132(13) .
O(3) C(3) 2.9235(18) .
O(3) C(4) 2.4143(14) .
O(3) C(8) 2.625(2) .
O(3) C(13) 3.590(2) .
O(3) C(17) 3.594(2) 8_555
O(3) C(18) 3.273(3) 8_555
O(3) C(19) 3.0203(17) .
O(3) C(20) 3.525(2) .
O(4) O(3) 2.243(2) .
O(4) C(4) 2.360(2) .
O(4) C(11) 3.215(2) .
O(4) C(12) 3.049(2) .
O(4) C(13) 3.0295(16) .
O(4) C(18) 3.458(2) 6_546
N(1) O(1) 3.0096(16) .
N(1) N(2) 2.8027(15) .
N(1) C(1) 2.814(2) .
N(1) C(5) 3.0810(18) .
N(1) C(9) 2.701(2) .
N(1) C(14) 2.733(2) .
N(1) C(15) 2.928(3) .
N(1) C(16) 3.143(3) .
N(1) C(18) 2.5894(19) .
N(2) O(3) 3.0132(13) .
N(2) N(1) 2.8027(15) .
N(2) C(1) 3.0448(15) .
N(2) C(3) 3.0514(17) .
N(2) C(4) 2.8187(16) .
N(2) C(7) 3.1064(17) .
N(2) C(13) 3.105(2) .
N(2) C(14) 2.954(2) .
N(2) C(20) 2.587(2) .
C(1) O(1) 2.4127(14) .
C(1) O(2) 2.3605(16) .
C(1) N(1) 2.814(2) .
C(1) N(2) 3.0448(15) .
C(1) C(3) 2.4789(16) .
C(1) C(4) 2.8425(18) .
C(1) C(9) 3.299(3) .
C(1) C(10) 3.248(3) .
C(1) C(17) 3.5306(19) .
C(2) Ru(1) 3.1053(19) .
C(2) O(2) 2.7629(18) .
C(2) C(4) 2.463(2) .
C(2) C(5) 2.5307(19) .
C(3) Ru(1) 3.0186(18) .
C(3) O(3) 2.9235(18) .
C(3) N(2) 3.0514(17) .
C(3) C(1) 2.4789(16) .
C(3) C(7) 2.489(2) .
C(4) O(3) 2.4143(14) .
C(4) O(4) 2.360(2) .
C(4) N(2) 2.8187(16) .
C(4) C(1) 2.8425(18) .
C(4) C(2) 2.463(2) .
C(4) C(10) 2.850(2) .
C(4) C(11) 3.199(3) .
C(4) C(12) 3.567(3) .
C(4) C(13) 3.038(2) .
C(4) C(19) 3.5829(19) .
C(5) Ru(1) 3.0761(14) .
C(5) N(1) 3.0810(18) .
C(5) C(2) 2.5307(19) .
C(5) C(6) 2.382(2) .
C(5) C(9) 3.140(2) .
C(5) C(10) 3.388(2) .
C(5) C(17) 3.4981(19) .
C(6) O(1) 2.620(2) .
C(6) C(5) 2.382(2) .
C(7) Ru(1) 3.1377(11) .
C(7) N(2) 3.1064(17) .
C(7) C(3) 2.489(2) .
C(7) C(8) 2.373(2) .
C(7) C(12) 3.563(3) .
C(7) C(13) 2.982(2) .
C(7) C(19) 3.527(2) .
C(8) O(3) 2.625(2) .
C(8) C(7) 2.373(2) .
C(8) C(8) 3.527(2) 2_657
C(9) O(1) 3.536(2) .
C(9) O(2) 3.319(2) .
C(9) N(1) 2.701(2) .
C(9) C(1) 3.299(3) .
C(9) C(5) 3.140(2) .
C(9) C(11) 2.5642(19) .
C(9) C(12) 3.097(2) .
C(9) C(13) 3.0626(16) .
C(9) C(14) 2.8423(17) .
C(9) C(15) 2.579(2) .
C(9) C(17) 3.491(2) .
C(10) O(2) 3.214(2) .
C(10) C(1) 3.248(3) .
C(10) C(4) 2.850(2) .
C(10) C(5) 3.388(2) .
C(10) C(12) 2.557(2) .
C(10) C(13) 2.8296(16) .
C(10) C(14) 3.2424(17) .
C(10) C(15) 3.449(2) .
C(10) C(16) 2.582(2) .
C(10) C(20) 3.587(2) 6_546
C(11) Ru(1) 3.112(2) .
C(11) O(4) 3.215(2) .
C(11) C(4) 3.199(3) .
C(11) C(9) 2.5642(19) .
C(11) C(13) 2.5536(19) .
C(11) C(14) 3.4357(19) .
C(11) C(16) 3.0929(18) .
C(12) Ru(1) 3.185(2) .
C(12) O(4) 3.049(2) .
C(12) C(4) 3.567(3) .
C(12) C(7) 3.563(3) .
C(12) C(9) 3.097(2) .
C(12) C(10) 2.557(2) .
C(12) C(14) 2.549(2) .
C(12) C(15) 3.0341(19) .
C(12) C(16) 3.0518(18) .
C(13) O(3) 3.590(2) .
C(13) O(4) 3.0295(16) .
C(13) N(2) 3.105(2) .
C(13) C(4) 3.038(2) .
C(13) C(7) 2.982(2) .
C(13) C(9) 3.0626(16) .
C(13) C(10) 2.8296(16) .
C(13) C(11) 2.5536(19) .
C(13) C(15) 2.5543(19) .
C(13) C(16) 3.1193(19) .
C(14) N(1) 2.733(2) .
C(14) N(2) 2.954(2) .
C(14) C(9) 2.8423(17) .
C(14) C(10) 3.2424(17) .
C(14) C(11) 3.4357(19) .
C(14) C(12) 2.549(2) .
C(14) C(16) 2.560(2) .
C(15) Ru(1) 3.093(2) .
C(15) N(1) 2.928(3) .
C(15) C(9) 2.579(2) .
C(15) C(10) 3.449(2) .
C(15) C(12) 3.0341(19) .
C(15) C(13) 2.5543(19) .
C(15) C(17) 3.515(3) .
C(16) Ru(1) 3.125(2) .
C(16) N(1) 3.143(3) .
C(16) C(10) 2.582(2) .
C(16) C(11) 3.0929(18) .
C(16) C(12) 3.0518(18) .
C(16) C(13) 3.1193(19) .
C(16) C(14) 2.560(2) .
C(17) Ru(1) 3.2206(13) .
C(17) O(1) 3.0143(18) .
C(17) O(3) 3.594(2) 8_454
C(17) C(1) 3.5306(19) .
C(17) C(5) 3.4981(19) .
C(17) C(9) 3.491(2) .
C(17) C(15) 3.515(3) .
C(18) O(1) 3.554(2) .
C(18) O(3) 3.273(3) 8_454
C(18) O(4) 3.458(2) 6_556
C(18) N(1) 2.5894(19) .
C(19) Ru(1) 3.1920(16) .
C(19) O(1) 3.570(2) 7_556
C(19) O(3) 3.0203(17) .
C(19) C(4) 3.5829(19) .
C(19) C(7) 3.527(2) .
C(20) O(1) 3.259(2) 7_556
C(20) O(1) 3.370(2) 8_555
C(20) O(3) 3.525(2) .
C(20) N(2) 2.587(2) .
C(20) C(10) 3.587(2) 6_556
Ru(1) H(1) 2.675 .
Ru(1) H(3) 3.459 .
Ru(1) H(5) 3.247 .
Ru(1) H(6) 2.709 .
Ru(1) H(13) 2.604 .
Ru(1) H(14) 2.682 .
Ru(1) H(16) 3.369 .
Ru(1) H(19) 2.684 .
Ru(1) H(20) 2.645 .
Ru(1) H(22) 3.369 .
O(1) H(1) 2.438 .
O(1) H(7) 2.632 .
O(1) H(8) 3.554 .
O(1) H(9) 2.595 .
O(1) H(13) 2.765 .
O(1) H(15) 2.962 4_554
O(1) H(27) 3.196 .
O(1) H(28) 2.418 7_556
O(1) H(28) 3.275 8_454
O(1) H(29) 2.793 8_454
O(2) H(1) 3.073 .
O(2) H(2) 3.189 .
O(2) H(3) 2.297 .
O(2) H(7) 1.980 .
O(2) H(8) 1.965 .
O(2) H(9) 1.981 .
O(2) H(13) 2.739 .
O(2) H(14) 2.508 .
O(2) H(15) 3.092 4_554
O(2) H(17) 3.236 4_554
O(2) H(18) 3.445 4_554
O(2) H(19) 3.525 6_546
O(2) H(20) 2.985 6_546
O(3) H(4) 3.032 .
O(3) H(5) 2.758 .
O(3) H(6) 3.173 .
O(3) H(8) 3.352 6_556
O(3) H(10) 3.546 .
O(3) H(11) 2.641 .
O(3) H(12) 2.574 .
O(3) H(19) 2.857 .
O(3) H(22) 3.246 8_555
O(3) H(23) 3.044 8_555
O(3) H(26) 2.379 8_555
O(3) H(29) 3.087 .
O(4) H(2) 3.306 4_555
O(4) H(6) 2.347 .
O(4) H(10) 1.948 .
O(4) H(11) 1.942 .
O(4) H(12) 1.974 .
O(4) H(16) 2.629 .
O(4) H(18) 2.651 .
O(4) H(19) 2.581 .
O(4) H(25) 2.687 6_546
O(4) H(26) 3.594 6_546
N(1) H(1) 2.696 .
N(1) H(13) 2.649 .
N(1) H(20) 2.818 .
N(1) H(22) 2.523 .
N(1) H(23) 3.354 .
N(1) H(25) 3.014 .
N(1) H(26) 3.041 .
N(1) H(27) 3.002 .
N(2) H(1) 2.907 .
N(2) H(5) 2.652 .
N(2) H(14) 3.465 6_556
N(2) H(19) 2.924 .
N(2) H(20) 2.667 .
N(2) H(28) 3.032 .
N(2) H(29) 2.983 .
N(2) H(30) 2.996 .
C(1) H(2) 2.051 .
C(1) H(3) 2.052 .
C(1) H(4) 3.330 .
C(1) H(5) 2.737 .
C(1) H(6) 3.216 .
C(1) H(13) 3.071 .
C(1) H(14) 3.006 .
C(1) H(15) 3.514 4_554
C(2) H(1) 2.094 .
C(2) H(4) 2.084 .
C(2) H(5) 2.037 .
C(2) H(6) 2.713 .
C(2) H(10) 3.451 4_554
C(2) H(14) 3.238 .
C(2) H(16) 3.558 4_554
C(2) H(18) 3.062 4_554
C(2) H(20) 3.268 6_546
C(2) H(21) 3.423 6_546
C(2) H(25) 3.329 7_556
C(3) H(1) 2.909 .
C(3) H(2) 2.014 .
C(3) H(3) 2.077 .
C(3) H(6) 2.139 .
C(3) H(10) 3.591 4_554
C(3) H(12) 3.435 3_657
C(3) H(22) 3.543 6_546
C(3) H(25) 3.474 7_556
C(3) H(26) 3.089 8_555
C(3) H(27) 3.399 7_556
C(4) H(1) 3.476 .
C(4) H(2) 3.270 .
C(4) H(3) 2.682 .
C(4) H(4) 2.091 .
C(4) H(5) 2.118 .
C(4) H(14) 2.838 .
C(4) H(16) 2.822 .
C(4) H(19) 2.950 .
C(5) H(1) 1.905 .
C(5) H(2) 2.896 .
C(5) H(3) 2.582 .
C(5) H(7) 2.647 .
C(5) H(8) 3.174 .
C(5) H(9) 2.633 .
C(5) H(13) 2.535 .
C(5) H(14) 3.016 .
C(5) H(15) 2.865 4_554
C(5) H(28) 3.391 7_556
C(6) H(13) 3.173 .
C(6) H(14) 3.394 .
C(6) H(15) 3.439 4_554
C(6) H(17) 3.339 4_554
C(6) H(19) 3.428 6_546
C(6) H(23) 3.117 3_556
C(6) H(24) 3.591 3_556
C(6) H(30) 3.573 6_546
C(6) H(30) 3.484 8_454
C(7) H(4) 2.692 .
C(7) H(5) 2.720 .
C(7) H(6) 2.037 .
C(7) H(10) 3.153 .
C(7) H(11) 2.607 .
C(7) H(12) 2.614 .
C(7) H(16) 3.217 .
C(7) H(18) 3.494 .
C(7) H(19) 2.471 .
C(7) H(26) 3.179 8_555
C(8) H(2) 3.474 4_555
C(8) H(4) 3.283 3_657
C(8) H(10) 2.974 2_657
C(8) H(12) 3.398 2_657
C(8) H(18) 3.076 .
C(8) H(19) 3.042 .
C(8) H(21) 3.227 7_557
C(8) H(21) 3.563 8_555
C(8) H(22) 3.354 8_555
C(8) H(23) 3.423 8_555
C(8) H(25) 3.081 6_546
C(9) H(7) 3.531 .
C(9) H(14) 2.081 .
C(9) H(15) 2.888 .
C(9) H(16) 3.227 .
C(9) H(17) 3.250 .
C(9) H(21) 3.278 .
C(9) H(22) 2.947 .
C(9) H(23) 1.989 .
C(9) H(24) 2.054 .
C(9) H(30) 3.045 6_546
C(10) H(3) 3.492 .
C(10) H(6) 2.457 .
C(10) H(13) 1.979 .
C(10) H(15) 2.031 .
C(10) H(16) 1.953 .
C(10) H(17) 3.060 .
C(10) H(18) 3.280 .
C(10) H(19) 3.535 .
C(10) H(23) 3.219 .
C(10) H(24) 2.715 .
C(10) H(30) 2.836 6_546
C(11) H(2) 3.215 4_555
C(11) H(6) 2.653 .
C(11) H(13) 3.335 .
C(11) H(14) 2.134 .
C(11) H(17) 2.144 .
C(11) H(18) 1.999 .
C(11) H(19) 3.167 .
C(11) H(24) 2.794 .
C(11) H(30) 3.284 6_546
C(12) H(2) 3.297 4_555
C(12) H(3) 3.524 4_555
C(12) H(6) 3.405 .
C(12) H(14) 3.417 .
C(12) H(15) 2.135 .
C(12) H(16) 2.027 .
C(12) H(17) 3.403 7_557
C(12) H(19) 2.114 .
C(12) H(20) 3.354 .
C(12) H(21) 3.036 .
C(12) H(24) 2.755 .
C(13) H(6) 3.335 .
C(13) H(8) 3.498 6_556
C(13) H(11) 3.374 .
C(13) H(15) 3.375 .
C(13) H(16) 2.911 .
C(13) H(17) 2.070 .
C(13) H(17) 3.323 7_557
C(13) H(18) 2.099 .
C(13) H(20) 2.003 .
C(13) H(21) 2.775 .
C(13) H(22) 3.320 .
C(13) H(24) 3.263 .
C(14) H(3) 2.864 6_556
C(14) H(13) 3.554 .
C(14) H(17) 2.647 .
C(14) H(18) 3.308 .
C(14) H(18) 3.557 7_557
C(14) H(19) 2.005 .
C(14) H(21) 1.945 .
C(14) H(22) 2.046 .
C(14) H(23) 3.312 .
C(14) H(24) 3.008 .
C(15) H(3) 3.073 6_556
C(15) H(4) 3.554 6_556
C(15) H(10) 3.573 7_557
C(15) H(12) 2.979 8_454
C(15) H(13) 3.196 .
C(15) H(17) 2.666 .
C(15) H(19) 3.360 .
C(15) H(20) 2.111 .
C(15) H(23) 2.096 .
C(15) H(24) 2.044 .
C(16) H(7) 3.488 3_556
C(16) H(8) 3.441 3_556
C(16) H(11) 3.542 8_454
C(16) H(12) 3.463 8_454
C(16) H(13) 2.078 .
C(16) H(14) 3.449 .
C(16) H(15) 3.225 .
C(16) H(17) 2.726 .
C(16) H(20) 3.373 .
C(16) H(21) 2.055 .
C(16) H(22) 2.022 .
C(17) H(1) 3.209 .
C(17) H(13) 3.234 .
C(17) H(16) 3.594 6_556
C(17) H(20) 3.588 .
C(17) H(22) 2.822 .
C(17) H(25) 1.933 .
C(17) H(26) 1.995 .
C(17) H(27) 1.937 .
C(17) H(29) 3.499 8_454
C(18) H(2) 3.158 7_556
C(18) H(4) 3.454 8_454
C(18) H(5) 3.135 7_556
C(18) H(5) 3.310 8_454
C(18) H(10) 3.506 6_556
C(18) H(27) 3.502 2_555
C(18) H(29) 3.375 8_454
C(19) H(5) 2.956 .
C(19) H(8) 3.563 6_556
C(19) H(14) 3.137 6_556
C(19) H(15) 3.239 6_556
C(19) H(19) 3.485 .
C(19) H(20) 3.242 .
C(19) H(28) 1.963 .
C(19) H(29) 1.939 .
C(19) H(30) 1.941 .
C(20) H(7) 3.121 8_555
C(20) H(14) 3.334 6_556
C(20) H(15) 3.068 6_556
H(1) Ru(1) 2.675 .
H(1) O(1) 2.438 .
H(1) O(2) 3.073 .
H(1) N(1) 2.696 .
H(1) N(2) 2.907 .
H(1) C(2) 2.094 .
H(1) C(3) 2.909 .
H(1) C(4) 3.476 .
H(1) C(5) 1.905 .
H(1) C(17) 3.209 .
H(1) H(1) 3.376 7_556
H(1) H(2) 2.276 .
H(1) H(3) 2.821 .
H(1) H(5) 2.856 .
H(1) H(15) 3.431 4_554
H(2) O(2) 3.189 .
H(2) O(4) 3.306 4_554
H(2) C(1) 2.051 .
H(2) C(3) 2.014 .
H(2) C(4) 3.270 .
H(2) C(5) 2.896 .
H(2) C(8) 3.474 4_554
H(2) C(11) 3.215 4_554
H(2) C(12) 3.297 4_554
H(2) C(18) 3.158 7_556
H(2) H(1) 2.276 .
H(2) H(3) 1.558 .
H(2) H(4) 2.347 .
H(2) H(5) 2.266 .
H(2) H(6) 3.568 .
H(2) H(10) 2.819 4_554
H(2) H(15) 3.200 4_554
H(2) H(16) 2.797 4_554
H(2) H(18) 2.529 4_554
H(2) H(21) 3.377 6_546
H(2) H(25) 2.570 7_556
H(2) H(27) 3.206 7_556
H(3) Ru(1) 3.459 .
H(3) O(2) 2.297 .
H(3) C(1) 2.052 .
H(3) C(3) 2.077 .
H(3) C(4) 2.682 .
H(3) C(5) 2.582 .
H(3) C(10) 3.492 .
H(3) C(12) 3.524 4_554
H(3) C(14) 2.864 6_546
H(3) C(15) 3.073 6_546
H(3) H(1) 2.821 .
H(3) H(2) 1.558 .
H(3) H(4) 2.439 .
H(3) H(5) 2.832 .
H(3) H(6) 2.540 .
H(3) H(10) 3.595 4_554
H(3) H(14) 2.758 .
H(3) H(17) 3.572 4_554
H(3) H(18) 2.756 4_554
H(3) H(20) 2.303 6_546
H(3) H(21) 2.798 6_546
H(3) H(22) 3.068 6_546
H(4) O(3) 3.032 .
H(4) C(1) 3.330 .
H(4) C(2) 2.084 .
H(4) C(4) 2.091 .
H(4) C(7) 2.692 .
H(4) C(8) 3.283 3_657
H(4) C(15) 3.554 6_546
H(4) C(18) 3.454 8_555
H(4) H(2) 2.347 .
H(4) H(3) 2.439 .
H(4) H(5) 1.409 .
H(4) H(6) 2.476 .
H(4) H(10) 3.290 3_657
H(4) H(10) 3.035 4_554
H(4) H(12) 2.503 3_657
H(4) H(21) 3.329 6_546
H(4) H(22) 3.024 6_546
H(4) H(25) 3.463 7_556
H(4) H(25) 3.300 8_555
H(4) H(26) 2.751 8_555
H(4) H(27) 3.523 7_556
H(5) Ru(1) 3.247 .
H(5) O(3) 2.758 .
H(5) N(2) 2.652 .
H(5) C(1) 2.737 .
H(5) C(2) 2.037 .
H(5) C(4) 2.118 .
H(5) C(7) 2.720 .
H(5) C(18) 3.135 7_556
H(5) C(18) 3.310 8_555
H(5) C(19) 2.956 .
H(5) H(1) 2.856 .
H(5) H(2) 2.266 .
H(5) H(3) 2.832 .
H(5) H(4) 1.409 .
H(5) H(6) 2.941 .
H(5) H(25) 2.983 7_556
H(5) H(25) 3.482 8_555
H(5) H(26) 2.526 8_555
H(5) H(27) 2.603 7_556
H(5) H(27) 3.317 8_555
H(6) Ru(1) 2.709 .
H(6) O(3) 3.173 .
H(6) O(4) 2.347 .
H(6) C(1) 3.216 .
H(6) C(2) 2.713 .
H(6) C(3) 2.139 .
H(6) C(7) 2.037 .
H(6) C(10) 2.457 .
H(6) C(11) 2.653 .
H(6) C(12) 3.405 .
H(6) C(13) 3.335 .
H(6) H(2) 3.568 .
H(6) H(3) 2.540 .
H(6) H(4) 2.476 .
H(6) H(5) 2.941 .
H(6) H(14) 2.246 .
H(6) H(15) 3.446 .
H(6) H(16) 2.106 .
H(6) H(18) 3.595 .
H(6) H(19) 3.405 .
H(6) H(20) 3.060 6_546
H(6) H(22) 3.184 6_546
H(6) H(25) 3.547 6_546
H(7) O(1) 2.632 .
H(7) O(2) 1.980 .
H(7) C(5) 2.647 .
H(7) C(9) 3.531 .
H(7) C(16) 3.488 3_556
H(7) C(20) 3.121 8_454
H(7) H(8) 1.472 .
H(7) H(9) 1.484 .
H(7) H(13) 2.724 .
H(7) H(13) 3.420 3_556
H(7) H(14) 3.442 .
H(7) H(23) 2.913 3_556
H(7) H(24) 3.358 3_556
H(7) H(28) 3.260 8_454
H(7) H(29) 2.984 8_454
H(7) H(30) 3.167 6_546
H(7) H(30) 2.670 8_454
H(8) O(1) 3.554 .
H(8) O(2) 1.965 .
H(8) O(3) 3.352 6_546
H(8) C(5) 3.174 .
H(8) C(13) 3.498 6_546
H(8) C(16) 3.441 3_556
H(8) C(19) 3.563 6_546
H(8) H(7) 1.472 .
H(8) H(9) 1.538 .
H(8) H(11) 2.959 6_546
H(8) H(14) 3.491 .
H(8) H(17) 3.338 4_554
H(8) H(19) 2.685 6_546
H(8) H(20) 3.374 6_546
H(8) H(23) 2.634 3_556
H(8) H(24) 3.428 3_556
H(8) H(29) 3.596 6_546
H(8) H(30) 3.302 6_546
H(9) O(1) 2.595 .
H(9) O(2) 1.981 .
H(9) C(5) 2.633 .
H(9) H(7) 1.484 .
H(9) H(8) 1.538 .
H(9) H(9) 3.433 2_555
H(9) H(15) 2.924 4_554
H(9) H(17) 3.025 4_554
H(9) H(23) 3.179 3_556
H(9) H(24) 3.295 3_556
H(9) H(24) 2.817 4_554
H(9) H(28) 3.283 7_556
H(9) H(28) 3.527 8_454
H(9) H(30) 3.488 8_454
H(10) O(3) 3.546 .
H(10) O(4) 1.948 .
H(10) C(2) 3.451 4_555
H(10) C(3) 3.591 4_555
H(10) C(7) 3.153 .
H(10) C(8) 2.974 2_657
H(10) C(15) 3.573 7_557
H(10) C(18) 3.506 6_546
H(10) H(2) 2.819 4_555
H(10) H(3) 3.595 4_555
H(10) H(4) 3.290 3_657
H(10) H(4) 3.035 4_555
H(10) H(10) 2.480 2_657
H(10) H(11) 1.520 .
H(10) H(11) 3.258 2_657
H(10) H(12) 1.503 .
H(10) H(12) 2.684 2_657
H(10) H(18) 3.014 .
H(10) H(21) 2.787 7_557
H(10) H(25) 2.720 6_546
H(11) O(3) 2.641 .
H(11) O(4) 1.942 .
H(11) C(7) 2.607 .
H(11) C(13) 3.374 .
H(11) C(16) 3.542 8_555
H(11) H(8) 2.959 6_556
H(11) H(10) 1.520 .
H(11) H(10) 3.258 2_657
H(11) H(11) 3.517 2_657
H(11) H(12) 1.541 .
H(11) H(12) 3.488 2_657
H(11) H(18) 3.003 .
H(11) H(19) 2.600 .
H(11) H(21) 2.852 7_557
H(11) H(21) 3.547 8_555
H(11) H(22) 3.451 8_555
H(11) H(23) 2.937 8_555
H(11) H(24) 3.584 7_557
H(12) O(3) 2.574 .
H(12) O(4) 1.974 .
H(12) C(3) 3.435 3_657
H(12) C(7) 2.614 .
H(12) C(8) 3.398 2_657
H(12) C(15) 2.979 8_555
H(12) C(16) 3.463 8_555
H(12) H(4) 2.503 3_657
H(12) H(10) 1.503 .
H(12) H(10) 2.684 2_657
H(12) H(11) 1.541 .
H(12) H(11) 3.488 2_657
H(12) H(12) 3.520 2_657
H(12) H(21) 2.836 8_555
H(12) H(22) 2.512 8_555
H(12) H(23) 3.091 8_555
H(12) H(25) 3.246 6_546
H(13) Ru(1) 2.604 .
H(13) O(1) 2.765 .
H(13) O(2) 2.739 .
H(13) N(1) 2.649 .
H(13) C(1) 3.071 .
H(13) C(5) 2.535 .
H(13) C(6) 3.173 .
H(13) C(10) 1.979 .
H(13) C(11) 3.335 .
H(13) C(14) 3.554 .
H(13) C(15) 3.196 .
H(13) C(16) 2.078 .
H(13) C(17) 3.234 .
H(13) H(7) 2.724 .
H(13) H(7) 3.420 3_556
H(13) H(14) 2.288 .
H(13) H(15) 3.572 .
H(13) H(22) 3.321 .
H(13) H(23) 2.168 .
H(13) H(24) 2.692 .
H(13) H(29) 3.139 8_454
H(13) H(30) 3.009 6_546
H(14) Ru(1) 2.682 .
H(14) O(2) 2.508 .
H(14) N(2) 3.465 6_546
H(14) C(1) 3.006 .
H(14) C(2) 3.238 .
H(14) C(4) 2.838 .
H(14) C(5) 3.016 .
H(14) C(6) 3.394 .
H(14) C(9) 2.081 .
H(14) C(11) 2.134 .
H(14) C(12) 3.417 .
H(14) C(16) 3.449 .
H(14) C(19) 3.137 6_546
H(14) C(20) 3.334 6_546
H(14) H(3) 2.758 .
H(14) H(6) 2.246 .
H(14) H(7) 3.442 .
H(14) H(8) 3.491 .
H(14) H(13) 2.288 .
H(14) H(15) 2.496 .
H(14) H(16) 2.220 .
H(14) H(20) 2.741 6_546
H(14) H(24) 3.590 .
H(14) H(30) 2.663 6_546
H(15) O(1) 2.962 4_555
H(15) O(2) 3.092 4_555
H(15) C(1) 3.514 4_555
H(15) C(5) 2.865 4_555
H(15) C(6) 3.439 4_555
H(15) C(9) 2.888 .
H(15) C(10) 2.031 .
H(15) C(12) 2.135 .
H(15) C(13) 3.375 .
H(15) C(16) 3.225 .
H(15) C(19) 3.239 6_546
H(15) C(20) 3.068 6_546
H(15) H(1) 3.431 4_555
H(15) H(2) 3.200 4_555
H(15) H(6) 3.446 .
H(15) H(9) 2.924 4_555
H(15) H(13) 3.572 .
H(15) H(14) 2.496 .
H(15) H(16) 1.519 .
H(15) H(17) 2.375 .
H(15) H(18) 2.492 .
H(15) H(24) 2.696 .
H(15) H(28) 2.798 6_546
H(15) H(30) 2.729 6_546
H(16) Ru(1) 3.369 .
H(16) O(4) 2.629 .
H(16) C(2) 3.558 4_555
H(16) C(4) 2.822 .
H(16) C(7) 3.217 .
H(16) C(9) 3.227 .
H(16) C(10) 1.953 .
H(16) C(12) 2.027 .
H(16) C(13) 2.911 .
H(16) C(17) 3.594 6_546
H(16) H(2) 2.797 4_555
H(16) H(6) 2.106 .
H(16) H(14) 2.220 .
H(16) H(15) 1.519 .
H(16) H(17) 2.819 .
H(16) H(18) 2.140 .
H(16) H(19) 3.297 .
H(16) H(25) 3.274 6_546
H(17) O(2) 3.236 4_555
H(17) C(6) 3.339 4_555
H(17) C(9) 3.250 .
H(17) C(10) 3.060 .
H(17) C(11) 2.144 .
H(17) C(12) 3.403 7_557
H(17) C(13) 2.070 .
H(17) C(13) 3.323 7_557
H(17) C(14) 2.647 .
H(17) C(15) 2.666 .
H(17) C(16) 2.726 .
H(17) H(3) 3.572 4_555
H(17) H(8) 3.338 4_555
H(17) H(9) 3.025 4_555
H(17) H(15) 2.375 .
H(17) H(16) 2.819 .
H(17) H(17) 3.189 7_557
H(17) H(18) 1.585 .
H(17) H(18) 3.162 7_557
H(17) H(19) 2.760 .
H(17) H(19) 3.143 7_557
H(17) H(20) 3.467 .
H(17) H(21) 2.429 .
H(17) H(23) 3.556 .
H(17) H(24) 2.236 .
H(18) O(2) 3.445 4_555
H(18) O(4) 2.651 .
H(18) C(2) 3.062 4_555
H(18) C(7) 3.494 .
H(18) C(8) 3.076 .
H(18) C(10) 3.280 .
H(18) C(11) 1.999 .
H(18) C(13) 2.099 .
H(18) C(14) 3.308 .
H(18) C(14) 3.557 7_557
H(18) H(2) 2.529 4_555
H(18) H(3) 2.756 4_555
H(18) H(6) 3.595 .
H(18) H(10) 3.014 .
H(18) H(11) 3.003 .
H(18) H(15) 2.492 .
H(18) H(16) 2.140 .
H(18) H(17) 1.585 .
H(18) H(17) 3.162 7_557
H(18) H(19) 2.320 .
H(18) H(21) 2.850 7_557
H(19) Ru(1) 2.684 .
H(19) O(2) 3.525 6_556
H(19) O(3) 2.857 .
H(19) O(4) 2.581 .
H(19) N(2) 2.924 .
H(19) C(4) 2.950 .
H(19) C(6) 3.428 6_556
H(19) C(7) 2.471 .
H(19) C(8) 3.042 .
H(19) C(10) 3.535 .
H(19) C(11) 3.167 .
H(19) C(12) 2.114 .
H(19) C(14) 2.005 .
H(19) C(15) 3.360 .
H(19) C(19) 3.485 .
H(19) H(6) 3.405 .
H(19) H(8) 2.685 6_556
H(19) H(11) 2.600 .
H(19) H(16) 3.297 .
H(19) H(17) 2.760 .
H(19) H(17) 3.143 7_557
H(19) H(18) 2.320 .
H(19) H(20) 2.244 .
H(19) H(21) 3.519 .
H(20) Ru(1) 2.645 .
H(20) O(2) 2.985 6_556
H(20) N(1) 2.818 .
H(20) N(2) 2.667 .
H(20) C(2) 3.268 6_556
H(20) C(12) 3.354 .
H(20) C(13) 2.003 .
H(20) C(15) 2.111 .
H(20) C(16) 3.373 .
H(20) C(17) 3.588 .
H(20) C(19) 3.242 .
H(20) H(3) 2.303 6_556
H(20) H(6) 3.060 6_556
H(20) H(8) 3.374 6_556
H(20) H(14) 2.741 6_556
H(20) H(17) 3.467 .
H(20) H(19) 2.244 .
H(20) H(21) 2.458 .
H(20) H(22) 2.306 .
H(21) C(2) 3.423 6_556
H(21) C(8) 3.227 7_557
H(21) C(8) 3.563 8_454
H(21) C(9) 3.278 .
H(21) C(12) 3.036 .
H(21) C(13) 2.775 .
H(21) C(14) 1.945 .
H(21) C(16) 2.055 .
H(21) H(2) 3.377 6_556
H(21) H(3) 2.798 6_556
H(21) H(4) 3.329 6_556
H(21) H(10) 2.787 7_557
H(21) H(11) 2.852 7_557
H(21) H(11) 3.547 8_454
H(21) H(12) 2.836 8_454
H(21) H(17) 2.429 .
H(21) H(18) 2.850 7_557
H(21) H(19) 3.519 .
H(21) H(20) 2.458 .
H(21) H(22) 1.620 .
H(21) H(23) 2.565 .
H(21) H(24) 2.187 .
H(22) Ru(1) 3.369 .
H(22) O(3) 3.246 8_454
H(22) N(1) 2.523 .
H(22) C(3) 3.543 6_556
H(22) C(8) 3.354 8_454
H(22) C(9) 2.947 .
H(22) C(13) 3.320 .
H(22) C(14) 2.046 .
H(22) C(16) 2.022 .
H(22) C(17) 2.822 .
H(22) H(3) 3.068 6_556
H(22) H(4) 3.024 6_556
H(22) H(6) 3.184 6_556
H(22) H(11) 3.451 8_454
H(22) H(12) 2.512 8_454
H(22) H(13) 3.321 .
H(22) H(20) 2.306 .
H(22) H(21) 1.620 .
H(22) H(23) 2.207 .
H(22) H(24) 2.735 .
H(22) H(26) 3.560 .
H(23) O(3) 3.044 8_454
H(23) N(1) 3.354 .
H(23) C(6) 3.117 3_556
H(23) C(8) 3.423 8_454
H(23) C(9) 1.989 .
H(23) C(10) 3.219 .
H(23) C(14) 3.312 .
H(23) C(15) 2.096 .
H(23) H(7) 2.913 3_556
H(23) H(8) 2.634 3_556
H(23) H(9) 3.179 3_556
H(23) H(11) 2.937 8_454
H(23) H(12) 3.091 8_454
H(23) H(13) 2.168 .
H(23) H(17) 3.556 .
H(23) H(21) 2.565 .
H(23) H(22) 2.207 .
H(23) H(24) 1.468 .
H(23) H(29) 3.584 8_454
H(24) C(6) 3.591 3_556
H(24) C(9) 2.054 .
H(24) C(10) 2.715 .
H(24) C(11) 2.794 .
H(24) C(12) 2.755 .
H(24) C(13) 3.263 .
H(24) C(14) 3.008 .
H(24) C(15) 2.044 .
H(24) H(7) 3.358 3_556
H(24) H(8) 3.428 3_556
H(24) H(9) 3.295 3_556
H(24) H(9) 2.817 4_555
H(24) H(11) 3.584 7_557
H(24) H(13) 2.692 .
H(24) H(14) 3.590 .
H(24) H(15) 2.696 .
H(24) H(17) 2.236 .
H(24) H(21) 2.187 .
H(24) H(22) 2.735 .
H(24) H(23) 1.468 .
H(24) H(30) 3.410 6_546
H(25) O(4) 2.687 6_556
H(25) N(1) 3.014 .
H(25) C(2) 3.329 7_556
H(25) C(3) 3.474 7_556
H(25) C(8) 3.081 6_556
H(25) C(17) 1.933 .
H(25) H(2) 2.570 7_556
H(25) H(4) 3.463 7_556
H(25) H(4) 3.300 8_454
H(25) H(5) 2.983 7_556
H(25) H(5) 3.482 8_454
H(25) H(6) 3.547 6_556
H(25) H(10) 2.720 6_556
H(25) H(12) 3.246 6_556
H(25) H(16) 3.274 6_556
H(25) H(26) 1.438 .
H(25) H(27) 1.428 .
H(26) O(3) 2.379 8_454
H(26) O(4) 3.594 6_556
H(26) N(1) 3.041 .
H(26) C(3) 3.089 8_454
H(26) C(7) 3.179 8_454
H(26) C(17) 1.995 .
H(26) H(4) 2.751 8_454
H(26) H(5) 2.526 8_454
H(26) H(22) 3.560 .
H(26) H(25) 1.438 .
H(26) H(27) 1.436 .
H(26) H(27) 3.335 2_555
H(26) H(29) 2.970 8_454
H(27) O(1) 3.196 .
H(27) N(1) 3.002 .
H(27) C(3) 3.399 7_556
H(27) C(17) 1.937 .
H(27) C(18) 3.502 2_555
H(27) H(2) 3.206 7_556
H(27) H(4) 3.523 7_556
H(27) H(5) 2.603 7_556
H(27) H(5) 3.317 8_454
H(27) H(25) 1.428 .
H(27) H(26) 1.436 .
H(27) H(26) 3.335 2_555
H(27) H(27) 2.906 2_555
H(27) H(28) 3.493 7_556
H(27) H(29) 3.172 8_454
H(28) O(1) 2.418 7_556
H(28) O(1) 3.275 8_555
H(28) N(2) 3.032 .
H(28) C(5) 3.391 7_556
H(28) C(19) 1.963 .
H(28) H(7) 3.260 8_555
H(28) H(9) 3.283 7_556
H(28) H(9) 3.527 8_555
H(28) H(15) 2.798 6_556
H(28) H(27) 3.493 7_556
H(28) H(28) 3.035 2_656
H(28) H(29) 1.467 .
H(28) H(29) 3.558 2_656
H(28) H(30) 1.499 .
H(29) O(1) 2.793 8_555
H(29) O(3) 3.087 .
H(29) N(2) 2.983 .
H(29) C(17) 3.499 8_555
H(29) C(18) 3.375 8_555
H(29) C(19) 1.939 .
H(29) H(7) 2.984 8_555
H(29) H(8) 3.596 6_556
H(29) H(13) 3.139 8_555
H(29) H(23) 3.584 8_555
H(29) H(26) 2.970 8_555
H(29) H(27) 3.172 8_555
H(29) H(28) 1.467 .
H(29) H(28) 3.558 2_656
H(29) H(30) 1.504 .
H(30) N(2) 2.996 .
H(30) C(6) 3.573 6_556
H(30) C(6) 3.484 8_555
H(30) C(9) 3.045 6_556
H(30) C(10) 2.836 6_556
H(30) C(11) 3.284 6_556
H(30) C(19) 1.941 .
H(30) H(7) 3.167 6_556
H(30) H(7) 2.670 8_555
H(30) H(8) 3.302 6_556
H(30) H(9) 3.488 8_555
H(30) H(13) 3.009 6_556
H(30) H(14) 2.663 6_556
H(30) H(15) 2.729 6_556
H(30) H(24) 3.410 6_556
H(30) H(28) 1.499 .
H(30) H(29) 1.504 .

loop_
_geom_torsion_atom_site_label_1
_geom_torsion_atom_site_label_2
_geom_torsion_atom_site_label_3
_geom_torsion_atom_site_label_4
_geom_torsion
N(1) Ru(1) N(2) C(19) 141.3(10)
N(2) Ru(1) N(1) C(17) 106.9(12)
N(1) Ru(1) C(1) C(2) 168.07(11)
N(1) Ru(1) C(1) C(5) -62.90(9)
C(1) Ru(1) N(1) C(17) 15.9(12)
N(1) Ru(1) C(4) C(3) -8.18(14)
N(1) Ru(1) C(4) C(7) 115.18(16)
C(4) Ru(1) N(1) C(17) 50.8(12)
N(1) Ru(1) C(9) C(10) 168.45(11)
N(1) Ru(1) C(9) C(16) -71.04(11)
C(9) Ru(1) N(1) C(17) -82.8(12)
N(1) Ru(1) C(10) C(9) -12.43(12)
N(1) Ru(1) C(10) C(11) -131.64(11)
C(10) Ru(1) N(1) C(17) -75.2(12)
N(1) Ru(1) C(13) C(12) 115.56(10)
N(1) Ru(1) C(13) C(14) -2.10(11)
C(13) Ru(1) N(1) C(17) -163.8(11)
N(1) Ru(1) C(14) C(13) 178.05(10)
N(1) Ru(1) C(14) C(15) 57.86(11)
C(14) Ru(1) N(1) C(17) -165.1(12)
N(2) Ru(1) C(1) C(2) 83.49(11)
N(2) Ru(1) C(1) C(5) -147.48(9)
C(1) Ru(1) N(2) C(19) -137.6(9)
N(2) Ru(1) C(4) C(3) -64.77(8)
N(2) Ru(1) C(4) C(7) 58.59(14)
C(4) Ru(1) N(2) C(19) -58.3(9)
N(2) Ru(1) C(9) C(10) -161.73(16)
N(2) Ru(1) C(9) C(16) -41.2(2)
C(9) Ru(1) N(2) C(19) 112.1(9)
N(2) Ru(1) C(10) C(9) 161.26(17)
N(2) Ru(1) C(10) C(11) 42.1(2)
C(10) Ru(1) N(2) C(19) -32.9(10)
N(2) Ru(1) C(13) C(12) -159.58(10)
N(2) Ru(1) C(13) C(14) 82.76(10)
C(13) Ru(1) N(2) C(19) 26.8(9)
N(2) Ru(1) C(14) C(13) -96.78(9)
N(2) Ru(1) C(14) C(15) 143.03(11)
C(14) Ru(1) N(2) C(19) 62.6(9)
C(1) Ru(1) C(4) C(3) 26.89(8)
C(1) Ru(1) C(4) C(7) 150.25(15)
C(4) Ru(1) C(1) C(2) 1.55(11)
C(4) Ru(1) C(1) C(5) 130.58(10)
C(1) Ru(1) C(9) C(10) 88.96(10)
C(1) Ru(1) C(9) C(16) -150.53(10)
C(9) Ru(1) C(1) C(2) -115.08(11)
C(9) Ru(1) C(1) C(5) 13.95(9)
C(1) Ru(1) C(10) C(9) -94.81(10)
C(1) Ru(1) C(10) C(11) 145.98(11)
C(10) Ru(1) C(1) C(2) -77.87(11)
C(10) Ru(1) C(1) C(5) 51.16(9)
C(1) Ru(1) C(13) C(12) -63.4(2)
C(1) Ru(1) C(13) C(14) 178.9(2)
C(13) Ru(1) C(1) C(2) -12.9(2)
C(13) Ru(1) C(1) C(5) 116.2(2)
C(1) Ru(1) C(14) C(13) -179.16(15)
C(1) Ru(1) C(14) C(15) 60.7(2)
C(14) Ru(1) C(1) C(2) 165.30(15)
C(14) Ru(1) C(1) C(5) -65.7(2)
C(4) Ru(1) C(9) C(10) 7.53(12)
C(4) Ru(1) C(9) C(16) 128.04(11)
C(9) Ru(1) C(4) C(3) 118.87(9)
C(9) Ru(1) C(4) C(7) -117.77(14)
C(4) Ru(1) C(10) C(9) -173.22(11)
C(4) Ru(1) C(10) C(11) 67.57(12)
C(10) Ru(1) C(4) C(3) 123.46(8)
C(10) Ru(1) C(4) C(7) -113.18(15)
C(4) Ru(1) C(13) C(12) -77.63(10)
C(4) Ru(1) C(13) C(14) 164.70(10)
C(13) Ru(1) C(4) C(3) -157.00(8)
C(13) Ru(1) C(4) C(7) -33.64(15)
C(4) Ru(1) C(14) C(13) -17.68(12)
C(4) Ru(1) C(14) C(15) -137.87(11)
C(14) Ru(1) C(4) C(3) -146.66(8)
C(14) Ru(1) C(4) C(7) -23.30(17)
C(9) Ru(1) C(10) C(11) -119.21(17)
C(10) Ru(1) C(9) C(16) 120.51(16)
C(9) Ru(1) C(13) C(12) 40.09(10)
C(9) Ru(1) C(13) C(14) -77.57(10)
C(13) Ru(1) C(9) C(10) -75.64(10)
C(13) Ru(1) C(9) C(16) 44.87(11)
C(9) Ru(1) C(14) C(13) 98.30(10)
C(9) Ru(1) C(14) C(15) -21.88(11)
C(14) Ru(1) C(9) C(10) -111.34(10)
C(14) Ru(1) C(9) C(16) 9.17(11)
C(10) Ru(1) C(13) C(12) 3.58(10)
C(10) Ru(1) C(13) C(14) -114.08(10)
C(13) Ru(1) C(10) C(9) 99.70(10)
C(13) Ru(1) C(10) C(11) -19.51(11)
C(10) Ru(1) C(14) C(13) 64.02(10)
C(10) Ru(1) C(14) C(15) -56.17(11)
C(14) Ru(1) C(10) C(9) 67.06(10)
C(14) Ru(1) C(10) C(11) -52.14(11)
C(13) Ru(1) C(14) C(15) -120.19(17)
C(14) Ru(1) C(13) C(12) 117.66(15)
C(6) O(2) C(5) O(1) -0.9(3)
C(6) O(2) C(5) C(1) 176.83(19)
C(8) O(4) C(7) O(3) 5.1(2)
C(8) O(4) C(7) C(4) -173.84(13)
Ru(1) N(1) C(17) C(18) 44(8)
Ru(1) N(2) C(19) C(20) 35(4)
Ru(1) C(1) C(2) C(3) -30.93(18)
Ru(1) C(1) C(5) O(1) 86.0(2)
Ru(1) C(1) C(5) O(2) -91.47(15)
C(2) C(1) C(5) O(1) -147.9(2)
C(2) C(1) C(5) O(2) 34.7(2)
C(5) C(1) C(2) C(3) -157.51(17)
C(1) C(2) C(3) C(4) 56.29(17)
C(2) C(3) C(4) Ru(1) -52.55(10)
C(2) C(3) C(4) C(7) -177.85(10)
Ru(1) C(4) C(7) O(3) -81.1(2)
Ru(1) C(4) C(7) O(4) 97.75(12)
C(3) C(4) C(7) O(3) 38.9(2)
C(3) C(4) C(7) O(4) -142.22(12)
Ru(1) C(9) C(10) C(11) 105.57(13)
Ru(1) C(9) C(16) C(15) 5.07(17)
C(10) C(9) C(16) C(15) 88.0(2)
C(16) C(9) C(10) Ru(1) -106.11(13)
C(16) C(9) C(10) C(11) -0.5(2)
Ru(1) C(10) C(11) C(12) 32.79(19)
C(9) C(10) C(11) C(12) -49.4(2)
C(10) C(11) C(12) C(13) -29.7(2)
C(11) C(12) C(13) Ru(1) 12.74(15)
C(11) C(12) C(13) C(14) 93.53(19)
Ru(1) C(13) C(14) C(15) 104.03(15)
C(12) C(13) C(14) Ru(1) -105.73(14)
C(12) C(13) C(14) C(15) -1.7(2)
Ru(1) C(14) C(15) C(16) 31.2(2)
C(13) C(14) C(15) C(16) -52.2(2)
C(14) C(15) C(16) C(9) -24.3(2)
